data_7010477
loop_
_publ_author_name
'Cotton, F. Albert'
'Daniels, Lee M.'
'Lin, Chun'
'Murillo, Carlos A.'
'Yu, Shu-Yan'

_publ_section_title
;
 Supramolecular squares with Rh24+ corners
;
_journal_issue 5
_journal_name_full 'Journal of the Chemical Society, Dalton Transactions'
_journal_page_first 502
_journal_paper_doi 10.1039/b009613j
_journal_year 2001
_chemical_formula_moiety '[Rh2(DAniF)2]4[O2CC6F4CO2]4[CH3CN]8(3CH2Cl2)'
_chemical_formula_sum 'C171 H126 Cl6 F16 N24 O32 Rh8'
_chemical_formula_weight 4368.94
_space_group_IT_number 14
_symmetry_cell_setting monoclinic
_symmetry_space_group_name_Hall '-P 2yn'
_symmetry_space_group_name_H-M 'P 1 21/n 1'
_atom_sites_solution_hydrogens geom
_atom_sites_solution_primary direct
_atom_sites_solution_secondary difmap
_audit_creation_method SHELXL-97
_cell_angle_alpha 90.00
_cell_angle_beta 90.052(1)
_cell_angle_gamma 90.00
_cell_formula_units_Z 2
_cell_length_a 19.732(1)
_cell_length_b 13.518(1)
_cell_length_c 34.938(2)
_cell_measurement_reflns_used 6354
_cell_measurement_temperature 213(2)
_cell_measurement_theta_max 22.6
_cell_measurement_theta_min 2.16
_cell_volume 9319.3(10)
_computing_cell_refinement SAINT
_computing_data_collection SMART
_computing_data_reduction SAINT
_computing_molecular_graphics 'XP (Siemens, 1990)'
_computing_publication_material 'SHELXL-97 (Sheldrick, 1997)'
_computing_structure_refinement 'SHELXL-97 (Sheldrick, 1997)'
_computing_structure_solution 'SHELXS-97 (Sheldrick, 1990)'
_diffrn_ambient_temperature 213(2)
_diffrn_measured_fraction_theta_full 0.947
_diffrn_measured_fraction_theta_max 0.947
_diffrn_measurement_device_type 'Bruker SMART area detector'
_diffrn_measurement_method 'Ellipsoid-mask fitting'
_diffrn_radiation_monochromator graphite
_diffrn_radiation_source 'normal-focus sealed tube'
_diffrn_radiation_type MoK\a
_diffrn_radiation_wavelength 0.71073
_diffrn_reflns_av_R_equivalents 0.1616
_diffrn_reflns_av_sigmaI/netI 0.1377
_diffrn_reflns_limit_h_max 19
_diffrn_reflns_limit_h_min -21
_diffrn_reflns_limit_k_max 14
_diffrn_reflns_limit_k_min -14
_diffrn_reflns_limit_l_max 37
_diffrn_reflns_limit_l_min -33
_diffrn_reflns_number 38564
_diffrn_reflns_theta_full 22.56
_diffrn_reflns_theta_max 22.56
_diffrn_reflns_theta_min 1.62
_diffrn_standards_number 'none (area detector data)'
_exptl_absorpt_coefficient_mu 0.866
_exptl_absorpt_correction_T_max 0.928
_exptl_absorpt_correction_T_min 0.522
_exptl_absorpt_correction_type multi-scan
_exptl_crystal_colour 'dark red'
_exptl_crystal_density_diffrn 1.557
_exptl_crystal_density_method 'not measured'
_exptl_crystal_description plate
_exptl_crystal_F_000 4364
_exptl_crystal_size_max 0.17
_exptl_crystal_size_mid 0.14
_exptl_crystal_size_min 0.06
_refine_diff_density_max 2.229
_refine_diff_density_min -1.098
_refine_diff_density_rms 0.162
_refine_ls_extinction_method none
_refine_ls_goodness_of_fit_ref 1.037
_refine_ls_hydrogen_treatment noref
_refine_ls_matrix_type full
_refine_ls_number_parameters 1146
_refine_ls_number_reflns 12242
_refine_ls_number_restraints 0
_refine_ls_restrained_S_all 1.037
_refine_ls_R_factor_all 0.1404
_refine_ls_R_factor_gt 0.0803
_refine_ls_shift/su_max 0.006
_refine_ls_shift/su_mean 0.000
_refine_ls_structure_factor_coef Fsqd
_refine_ls_weighting_details 'w=1/[\s^2^(Fo^2^)+(0.1058P)^2^+26.9795P] where P=(Fo^2^+2Fc^2^)/3'
_refine_ls_weighting_scheme calc
_refine_ls_wR_factor_gt 0.1868
_refine_ls_wR_factor_ref 0.2243
_reflns_number_gt 7442
_reflns_number_total 12242
_reflns_threshold_expression >2sigma(I)
_cod_data_source_file b009613j.txt
_cod_data_source_block cmpd_2
_cod_depositor_comments
;
The following automatic conversions were performed:
'_symmetry_cell_setting' value 'Monoclinic' changed to 'monoclinic'
according to '/home/saulius/struct/CIF-dictionaries/cif_core.dic'
dictionary named 'cif_core.dic' version 2.4.1 from
2010-06-29.

'_geom_bond_publ_flag' value 'Y' changed to 'y' according to
'/home/saulius/struct/CIF-dictionaries/cif_core.dic' dictionary named
'cif_core.dic' version 2.4.1 from 2010-06-29 (22 times).

Automatic conversion script
Id: cif_fix_enum 1527 2010-12-29 10:47:43Z saulius 

The following automatic conversions were performed:

'_refine_ls_weighting_scheme' value 'calc
w=1/[\s^2^(Fo^2^)+(0.1058P)^2^+26.9795P] where P=(Fo^2^+2Fc^2^)/3'
was changed to 'calc'. New tag '_refine_ls_weighting_details' was
created. The value of the new tag was set to
'w=1/[\s^2^(Fo^2^)+(0.1058P)^2^+26.9795P] where P=(Fo^2^+2Fc^2^)/3'.

Automatic conversion script
Id: cif_fix_values 3143 2015-03-26 13:38:13Z robertas 
;
_cod_original_cell_volume 9319(1)
_cod_database_code 7010477

loop_
_symmetry_equiv_pos_as_xyz
'x, y, z'
'-x+1/2, y+1/2, -z+1/2'
'-x, -y, -z'
'x-1/2, -y-1/2, z-1/2'

loop_
_atom_site_label
_atom_site_type_symbol
_atom_site_fract_x
_atom_site_fract_y
_atom_site_fract_z
_atom_site_U_iso_or_equiv
_atom_site_adp_type
_atom_site_occupancy
_atom_site_calc_flag
_atom_site_refinement_flags
_atom_site_disorder_assembly
_atom_site_disorder_group
Rh1 Rh 0.21731(5) 1.48806(8) -0.00930(3) 0.0301(3) Uani 1 d . . .
Rh2 Rh 0.29535(5) 1.34750(8) -0.01071(3) 0.0334(3) Uani 1 d . . .
Rh3 Rh -0.04742(4) 1.07582(8) 0.22763(3) 0.0282(3) Uani 1 d . . .
Rh4 Rh 0.05956(4) 0.98286(8) 0.23077(3) 0.0286(3) Uani 1 d . . .
N1 N 0.2758(5) 1.5451(8) 0.0336(3) 0.035(3) Uani 1 d . . .
N2 N 0.3555(5) 1.4195(8) 0.0273(3) 0.035(3) Uani 1 d . . .
N3 N 0.2755(5) 1.5528(7) -0.0486(3) 0.034(3) Uani 1 d . . .
N4 N 0.3441(4) 1.4147(8) -0.0544(3) 0.029(2) Uani 1 d . . .
N5 N -0.0087(5) 1.1733(7) 0.2667(3) 0.031(2) Uani 1 d . . .
N6 N 0.0951(4) 1.0893(7) 0.2657(3) 0.029(2) Uani 1 d . . .
N7 N -0.0822(5) 0.9853(8) 0.2694(3) 0.031(2) Uani 1 d . . .
N8 N 0.0221(5) 0.9038(7) 0.2749(3) 0.035(3) Uani 1 d . . .
N9 N 0.1394(6) 1.6038(10) -0.0099(3) 0.043(3) Uani 1 d . . .
N10 N 0.3503(8) 1.2024(14) -0.0044(5) 0.087(5) Uani 1 d . . .
N11 N -0.1421(5) 1.1632(9) 0.2172(3) 0.044(3) Uani 1 d . . .
N12 N 0.1583(6) 0.9017(8) 0.2244(3) 0.042(3) Uani 1 d . . .
O1 O 0.2235(5) 1.8941(8) 0.1123(3) 0.068(3) Uani 1 d . . .
O2 O 0.5860(6) 1.2373(12) 0.0841(4) 0.109(5) Uani 1 d . . .
O3 O 0.1984(7) 1.9300(9) -0.0919(4) 0.086(4) Uani 1 d . . .
O4 O 0.5597(5) 1.2341(9) -0.1310(3) 0.064(3) Uani 1 d . . .
O5 O -0.1384(6) 1.5221(8) 0.3093(3) 0.072(3) Uani 1 d . . .
O6 O 0.3589(4) 1.1227(9) 0.3212(3) 0.071(3) Uani 1 d . . .
O7 O -0.3357(5) 1.0383(10) 0.3366(3) 0.079(4) Uani 1 d . . .
O8 O 0.1508(6) 0.5903(9) 0.3474(4) 0.085(4) Uani 1 d . . .
O201 O 0.1632(4) 1.4162(7) -0.0533(2) 0.035(2) Uani 1 d . . .
O202 O 0.2296(4) 1.2811(7) -0.0497(3) 0.041(2) Uani 1 d . . .
O203 O 0.1616(4) 1.4115(6) 0.0316(2) 0.031(2) Uani 1 d . . .
O204 O 0.2400(4) 1.2901(7) 0.0350(2) 0.041(2) Uani 1 d . . .
O205 O -0.0803(4) 0.9726(7) 0.1879(2) 0.038(2) Uani 1 d . . .
O206 O 0.0143(4) 0.8798(6) 0.1933(2) 0.036(2) Uani 1 d . . .
O207 O -0.0036(4) 1.1589(6) 0.1841(2) 0.037(2) Uani 1 d . . .
O208 O 0.0915(4) 1.0676(7) 0.1851(2) 0.037(2) Uani 1 d . . .
C1 C 0.3323(6) 1.4979(10) 0.0426(4) 0.034(3) Uani 1 d . . .
H1A H 0.3582 1.5255 0.0624 0.041 Uiso 1 calc R . .
C2 C 0.3258(6) 1.5028(11) -0.0643(3) 0.036(3) Uani 1 d . . .
H2A H 0.3501 1.5337 -0.0842 0.044 Uiso 1 calc R . .
C3 C 0.0554(6) 1.1639(9) 0.2762(3) 0.031(3) Uiso 1 d . . .
H3A H 0.0746 1.2137 0.2915 0.037 Uiso 1 calc R . .
C4 C -0.0422(6) 0.9196(11) 0.2857(4) 0.042(4) Uani 1 d . . .
H4A H -0.0597 0.8818 0.3060 0.051 Uiso 1 calc R . .
C11 C 0.2614(6) 1.6332(10) 0.0535(4) 0.037(3) Uani 1 d . . .
C12 C 0.1973(6) 1.6500(10) 0.0687(4) 0.040(3) Uani 1 d . . .
H12A H 0.1633 1.6018 0.0659 0.048 Uiso 1 calc R . .
C13 C 0.1829(7) 1.7378(11) 0.0880(4) 0.044(4) Uani 1 d . . .
H13A H 0.1391 1.7487 0.0977 0.053 Uiso 1 calc R . .
C14 C 0.2320(7) 1.8082(11) 0.0930(4) 0.045(4) Uani 1 d . . .
C15 C 0.2957(7) 1.7923(11) 0.0782(4) 0.053(4) Uani 1 d . . .
H15A H 0.3295 1.8405 0.0816 0.064 Uiso 1 calc R . .
C16 C 0.3104(7) 1.7079(11) 0.0585(4) 0.049(4) Uani 1 d . . .
H16A H 0.3539 1.6993 0.0482 0.059 Uiso 1 calc R . .
C17 C 0.1572(8) 1.9208(13) 0.1228(5) 0.082(6) Uani 1 d . . .
H17A H 0.1581 1.9835 0.1363 0.124 Uiso 1 calc R . .
H17B H 0.1382 1.8702 0.1393 0.124 Uiso 1 calc R . .
H17C H 0.1295 1.9270 0.1000 0.124 Uiso 1 calc R . .
C21 C 0.4132(6) 1.3736(11) 0.0437(4) 0.041(4) Uani 1 d . . .
C22 C 0.4654(7) 1.3456(14) 0.0191(4) 0.072(5) Uani 1 d . . .
H22A H 0.4617 1.3562 -0.0074 0.086 Uiso 1 calc R . .
C23 C 0.5223(8) 1.3023(17) 0.0343(5) 0.091(7) Uani 1 d . . .
H23A H 0.5583 1.2859 0.0178 0.109 Uiso 1 calc R . .
C24 C 0.5286(7) 1.2816(15) 0.0733(4) 0.069(5) Uani 1 d . . .
C25 C 0.4739(7) 1.3068(13) 0.0967(4) 0.059(4) Uani 1 d . . .
H25A H 0.4755 1.2929 0.1230 0.071 Uiso 1 calc R . .
C26 C 0.4179(7) 1.3518(11) 0.0813(4) 0.046(4) Uani 1 d . . .
H26A H 0.3815 1.3679 0.0975 0.055 Uiso 1 calc R . .
C27 C 0.5996(10) 1.232(2) 0.1236(6) 0.129(10) Uani 1 d . . .
H27A H 0.6423 1.1986 0.1277 0.193 Uiso 1 calc R . .
H27B H 0.5635 1.1964 0.1363 0.193 Uiso 1 calc R . .
H27C H 0.6023 1.2988 0.1340 0.193 Uiso 1 calc R . .
C31 C 0.2596(6) 1.6499(11) -0.0611(4) 0.038(3) Uani 1 d . . .
C32 C 0.2169(7) 1.6612(11) -0.0922(4) 0.052(4) Uani 1 d . . .
H32A H 0.2027 1.6051 -0.1059 0.063 Uiso 1 calc R . .
C33 C 0.1943(7) 1.7561(12) -0.1036(4) 0.053(4) Uani 1 d . . .
H33A H 0.1647 1.7638 -0.1245 0.063 Uiso 1 calc R . .
C34 C 0.2167(8) 1.8349(12) -0.0838(4) 0.053(4) Uani 1 d . . .
C35 C 0.2593(8) 1.8223(11) -0.0530(5) 0.064(5) Uani 1 d . . .
H35A H 0.2742 1.8780 -0.0392 0.077 Uiso 1 calc R . .
C36 C 0.2803(8) 1.7310(12) -0.0421(4) 0.060(4) Uani 1 d . . .
H36A H 0.3095 1.7243 -0.0210 0.071 Uiso 1 calc R . .
C37 C 0.1448(12) 1.9433(14) -0.1172(6) 0.112(8) Uani 1 d . . .
H37A H 0.1366 2.0134 -0.1207 0.167 Uiso 1 calc R . .
H37B H 0.1044 1.9121 -0.1070 0.167 Uiso 1 calc R . .
H37C H 0.1561 1.9135 -0.1417 0.167 Uiso 1 calc R . .
C41 C 0.3982(6) 1.3688(10) -0.0752(3) 0.034(3) Uani 1 d . . .
C42 C 0.3953(7) 1.2720(11) -0.0851(4) 0.048(4) Uani 1 d . . .
H42A H 0.3561 1.2364 -0.0787 0.057 Uiso 1 calc R . .
C43 C 0.4464(6) 1.2228(11) -0.1039(4) 0.045(4) Uani 1 d . . .
H43A H 0.4417 1.1559 -0.1107 0.054 Uiso 1 calc R . .
C44 C 0.5051(7) 1.2749(12) -0.1124(4) 0.045(4) Uani 1 d . . .
C45 C 0.5079(7) 1.3733(13) -0.1038(4) 0.052(4) Uani 1 d . . .
H45A H 0.5458 1.4099 -0.1119 0.063 Uiso 1 calc R . .
C46 C 0.4584(6) 1.4208(11) -0.0839(4) 0.049(4) Uani 1 d . . .
H46A H 0.4641 1.4868 -0.0762 0.058 Uiso 1 calc R . .
C47 C 0.5581(8) 1.1313(15) -0.1374(5) 0.075(6) Uani 1 d . . .
H47A H 0.5991 1.1112 -0.1507 0.112 Uiso 1 calc R . .
H47B H 0.5189 1.1148 -0.1529 0.112 Uiso 1 calc R . .
H47C H 0.5552 1.0970 -0.1131 0.112 Uiso 1 calc R . .
C51 C -0.0426(6) 1.2605(9) 0.2757(4) 0.034(3) Uani 1 d . . .
C52 C -0.1015(7) 1.2571(11) 0.2987(4) 0.045(4) Uani 1 d . . .
H52A H -0.1180 1.1954 0.3069 0.054 Uiso 1 calc R . .
C53 C -0.1355(7) 1.3420(11) 0.3094(4) 0.046(4) Uani 1 d . . .
H53A H -0.1762 1.3372 0.3233 0.056 Uiso 1 calc R . .
C54 C -0.1103(8) 1.4338(12) 0.2998(4) 0.052(4) Uani 1 d . . .
C55 C -0.0535(8) 1.4380(11) 0.2761(4) 0.053(4) Uani 1 d . . .
H55A H -0.0378 1.5000 0.2678 0.063 Uiso 1 calc R . .
C56 C -0.0199(8) 1.3546(11) 0.2647(4) 0.051(4) Uani 1 d . . .
H56A H 0.0189 1.3604 0.2492 0.061 Uiso 1 calc R . .
C57 C -0.1940(10) 1.5151(15) 0.3364(6) 0.105(8) Uani 1 d . . .
H57A H -0.2114 1.5808 0.3418 0.158 Uiso 1 calc R . .
H57B H -0.1780 1.4851 0.3599 0.158 Uiso 1 calc R . .
H57C H -0.2298 1.4747 0.3255 0.158 Uiso 1 calc R . .
C61 C 0.1626(6) 1.0959(10) 0.2796(3) 0.035(3) Uani 1 d . . .
C62 C 0.1770(6) 1.0926(11) 0.3175(4) 0.047(4) Uani 1 d . . .
H62A H 0.1413 1.0838 0.3350 0.057 Uiso 1 calc R . .
C63 C 0.2425(6) 1.1019(12) 0.3314(4) 0.051(4) Uani 1 d . . .
H63A H 0.2507 1.1007 0.3579 0.061 Uiso 1 calc R . .
C64 C 0.2959(7) 1.1130(12) 0.3059(4) 0.051(4) Uani 1 d . . .
C65 C 0.2833(7) 1.1126(12) 0.2674(5) 0.059(4) Uani 1 d . . .
H65A H 0.3195 1.1172 0.2500 0.070 Uiso 1 calc R . .
C66 C 0.2168(6) 1.1055(11) 0.2538(4) 0.042(4) Uani 1 d . . .
H66A H 0.2083 1.1071 0.2273 0.051 Uiso 1 calc R . .
C67 C 0.4138(7) 1.1418(15) 0.2951(5) 0.077(6) Uani 1 d . . .
H67A H 0.4559 1.1473 0.3092 0.115 Uiso 1 calc R . .
H67B H 0.4052 1.2031 0.2815 0.115 Uiso 1 calc R . .
H67C H 0.4172 1.0879 0.2768 0.115 Uiso 1 calc R . .
C71 C -0.1478(6) 0.9970(10) 0.2866(3) 0.037(3) Uani 1 d . . .
C72 C -0.1551(6) 1.0151(10) 0.3250(4) 0.042(3) Uani 1 d . . .
H72A H -0.1165 1.0195 0.3407 0.050 Uiso 1 calc R . .
C73 C -0.2194(6) 1.0271(10) 0.3411(4) 0.042(3) Uani 1 d . . .
H73A H -0.2244 1.0365 0.3676 0.051 Uiso 1 calc R . .
C74 C -0.2755(6) 1.0249(12) 0.3176(4) 0.051(4) Uani 1 d . . .
C75 C -0.2688(6) 1.0087(12) 0.2791(4) 0.054(4) Uani 1 d . . .
H75A H -0.3072 1.0065 0.2632 0.064 Uiso 1 calc R . .
C76 C -0.2052(6) 0.9957(10) 0.2641(4) 0.043(4) Uani 1 d . . .
H76A H -0.2006 0.9856 0.2376 0.051 Uiso 1 calc R . .
C77 C -0.3961(8) 1.0370(19) 0.3151(6) 0.110(8) Uani 1 d . . .
H77A H -0.4344 1.0472 0.3320 0.165 Uiso 1 calc R . .
H77B H -0.4006 0.9736 0.3024 0.165 Uiso 1 calc R . .
H77C H -0.3948 1.0893 0.2961 0.165 Uiso 1 calc R . .
C81 C 0.0556(6) 0.8247(10) 0.2921(3) 0.031(3) Uani 1 d . . .
C82 C 0.1198(6) 0.8367(10) 0.3076(3) 0.038(3) Uani 1 d . . .
H82A H 0.1413 0.8985 0.3058 0.045 Uiso 1 calc R . .
C83 C 0.1524(7) 0.7595(11) 0.3256(4) 0.048(4) Uani 1 d . . .
H83A H 0.1961 0.7691 0.3357 0.058 Uiso 1 calc R . .
C84 C 0.1218(8) 0.6688(11) 0.3290(4) 0.052(4) Uani 1 d . . .
C85 C 0.0584(8) 0.6538(11) 0.3132(4) 0.053(4) Uani 1 d . . .
H85A H 0.0368 0.5922 0.3155 0.064 Uiso 1 calc R . .
C86 C 0.0272(7) 0.7311(11) 0.2940(4) 0.045(4) Uani 1 d . . .
H86A H -0.0145 0.7196 0.2819 0.054 Uiso 1 calc R . .
C87 C 0.2100(10) 0.6097(15) 0.3695(7) 0.109(8) Uani 1 d . . .
H87A H 0.2258 0.5487 0.3811 0.164 Uiso 1 calc R . .
H87B H 0.1994 0.6573 0.3894 0.164 Uiso 1 calc R . .
H87C H 0.2452 0.6363 0.3531 0.164 Uiso 1 calc R . .
C91 C 0.1112(8) 1.6785(13) -0.0104(4) 0.054(4) Uani 1 d . . .
C92 C 0.0775(10) 1.7759(13) -0.0091(7) 0.099(7) Uani 1 d . . .
C93 C 0.3709(12) 1.1390(19) 0.0115(9) 0.122(9) Uani 1 d . . .
C94 C 0.408(2) 1.045(3) 0.0321(13) 0.26(2) Uani 1 d . . .
C95 C -0.1932(8) 1.2022(11) 0.2152(4) 0.051(4) Uani 1 d . . .
C96 C -0.2601(9) 1.2500(14) 0.2152(7) 0.098(7) Uani 1 d . . .
C97 C 0.2114(7) 0.8806(10) 0.2184(4) 0.049(4) Uani 1 d . . .
C98 C 0.2830(7) 0.8595(14) 0.2106(6) 0.090(7) Uani 1 d . . .
C201 C 0.1821(6) 1.3326(10) -0.0622(3) 0.031(3) Uani 1 d . . .
C202 C 0.1436(6) 1.2807(10) -0.0944(4) 0.037(3) Uani 1 d . . .
C203 C 0.0756(7) 1.2583(10) -0.0920(4) 0.041(3) Uani 1 d . . .
C204 C -0.0421(6) 0.7947(11) 0.1195(4) 0.046(4) Uani 1 d . . .
C205 C -0.0740(6) 0.8275(9) 0.1524(3) 0.030(3) Uani 1 d . . .
C206 C -0.1420(7) 0.7977(11) 0.1552(3) 0.044(4) Uani 1 d . . .
C207 C -0.1758(6) 0.7502(10) 0.1278(4) 0.041(3) Uani 1 d . . .
C208 C -0.0446(7) 0.8988(10) 0.1804(3) 0.034(3) Uani 1 d . . .
C211 C 0.1880(7) 1.3353(11) 0.0452(3) 0.037(3) Uani 1 d . . .
C212 C 0.1497(6) 1.2909(10) 0.0793(4) 0.037(3) Uani 1 d . . .
C213 C 0.1644(7) 1.3126(11) 0.1163(4) 0.046(4) Uani 1 d . . .
C214 C 0.1317(7) 1.2656(11) 0.1458(4) 0.049(4) Uani 1 d . . .
C215 C 0.0841(6) 1.1947(10) 0.1396(4) 0.035(3) Uani 1 d . . .
C216 C 0.0704(7) 1.1708(12) 0.1037(4) 0.052(4) Uani 1 d . . .
C217 C 0.1019(8) 1.2216(12) 0.0729(4) 0.056(4) Uani 1 d . . .
C218 C 0.0546(6) 1.1358(11) 0.1730(3) 0.037(3) Uani 1 d . . .
F1 F 0.0410(4) 1.2828(7) -0.0599(2) 0.065(3) Uani 1 d . . .
F2 F 0.0218(4) 0.8216(7) 0.1133(3) 0.074(3) Uani 1 d . . .
F3 F -0.1768(4) 0.8255(7) 0.1877(2) 0.060(2) Uani 1 d . . .
F4 F -0.2414(4) 0.7290(6) 0.1322(2) 0.057(2) Uani 1 d . . .
F5 F 0.2108(5) 1.3822(8) 0.1231(2) 0.093(4) Uani 1 d . . .
F6 F 0.1490(6) 1.2892(8) 0.1819(2) 0.098(4) Uani 1 d . . .
F7 F 0.0841(6) 1.1946(10) 0.0374(3) 0.125(5) Uani 1 d . . .
F8 F 0.0232(6) 1.1012(9) 0.0956(3) 0.112(5) Uani 1 d . . .
C1S C -0.0010(11) 1.4776(18) 0.0756(7) 0.113(7) Uiso 1 d . . .
Cl1 Cl 0.0432(3) 1.5429(6) 0.1099(2) 0.134(2) Uani 1 d . . .
Cl2 Cl -0.0347(3) 1.3708(6) 0.1018(3) 0.176(4) Uani 1 d . . .
C2S C 0.1743(17) 2.066(3) -0.0161(11) 0.076(10) Uiso 0.50 d P . .
Cl4 Cl 0.1983(5) 2.0059(8) 0.0247(3) 0.097(3) Uiso 0.50 d P . .
Cl3 Cl 0.0904(6) 2.0470(9) -0.0298(3) 0.103(3) Uiso 0.50 d P . .

loop_
_atom_site_aniso_label
_atom_site_aniso_U_11
_atom_site_aniso_U_22
_atom_site_aniso_U_33
_atom_site_aniso_U_23
_atom_site_aniso_U_13
_atom_site_aniso_U_12
Rh1 0.0359(5) 0.0389(6) 0.0156(5) -0.0008(5) -0.0005(4) -0.0020(5)
Rh2 0.0370(6) 0.0437(7) 0.0196(6) 0.0019(5) 0.0025(4) -0.0002(5)
Rh3 0.0293(5) 0.0399(6) 0.0153(5) -0.0021(5) 0.0020(4) -0.0007(5)
Rh4 0.0301(5) 0.0392(6) 0.0164(5) -0.0025(5) 0.0024(4) -0.0005(5)
N1 0.040(6) 0.041(7) 0.023(6) -0.008(5) 0.001(5) 0.000(5)
N2 0.034(6) 0.048(7) 0.024(6) 0.003(6) 0.002(5) 0.011(5)
N3 0.041(6) 0.029(6) 0.031(6) 0.006(5) 0.004(5) -0.004(5)
N4 0.032(5) 0.034(7) 0.021(6) -0.006(5) 0.005(4) 0.005(5)
N5 0.034(6) 0.043(7) 0.015(6) -0.001(5) 0.006(4) 0.002(5)
N6 0.019(5) 0.040(6) 0.028(6) 0.000(5) -0.003(4) -0.006(5)
N7 0.032(5) 0.048(7) 0.013(5) 0.010(5) -0.003(4) -0.005(5)
N8 0.033(6) 0.032(6) 0.040(7) 0.009(5) -0.001(5) 0.006(5)
N9 0.053(7) 0.050(8) 0.027(7) 0.003(6) 0.000(5) 0.002(6)
N10 0.087(11) 0.110(14) 0.065(11) 0.031(10) 0.004(8) 0.040(10)
N11 0.036(7) 0.064(8) 0.031(7) 0.000(6) 0.008(5) 0.008(6)
N12 0.041(7) 0.053(8) 0.032(7) -0.008(6) 0.003(5) 0.002(6)
O1 0.061(7) 0.068(8) 0.075(8) -0.034(7) 0.000(6) -0.005(6)
O2 0.076(8) 0.194(16) 0.057(9) 0.026(9) 0.005(6) 0.067(9)
O3 0.121(10) 0.060(8) 0.076(9) 0.016(7) -0.018(8) 0.015(8)
O4 0.060(7) 0.079(8) 0.053(7) -0.012(6) 0.010(5) 0.018(6)
O5 0.095(8) 0.053(7) 0.067(8) -0.022(6) -0.004(6) 0.028(6)
O6 0.033(5) 0.127(10) 0.054(7) 0.003(7) -0.012(5) -0.004(6)
O7 0.040(6) 0.145(12) 0.051(7) -0.012(7) 0.013(5) 0.012(6)
O8 0.085(8) 0.067(8) 0.103(11) 0.028(8) -0.013(7) 0.006(7)
O201 0.042(5) 0.050(6) 0.014(5) -0.008(4) -0.010(4) -0.001(5)
O202 0.037(5) 0.046(6) 0.039(6) -0.012(5) -0.002(4) -0.005(5)
O203 0.039(5) 0.031(5) 0.022(5) 0.002(4) 0.003(4) -0.004(4)
O204 0.039(5) 0.052(6) 0.033(5) 0.015(5) 0.008(4) 0.006(5)
O205 0.034(5) 0.050(6) 0.029(5) -0.007(5) -0.003(4) 0.008(5)
O206 0.036(5) 0.041(5) 0.031(5) -0.008(4) -0.001(4) 0.001(4)
O207 0.036(5) 0.049(6) 0.026(5) 0.009(4) 0.008(4) -0.003(4)
O208 0.041(5) 0.053(6) 0.017(5) 0.008(5) 0.011(4) 0.000(5)
C1 0.029(7) 0.049(9) 0.025(8) -0.001(7) -0.007(5) -0.004(7)
C2 0.037(7) 0.055(10) 0.018(7) -0.003(7) 0.003(6) -0.009(7)
C4 0.045(8) 0.063(10) 0.019(7) 0.012(7) -0.004(6) -0.005(8)
C11 0.045(8) 0.039(8) 0.029(8) 0.001(7) -0.007(6) -0.004(7)
C12 0.049(8) 0.045(9) 0.025(8) 0.000(7) -0.006(6) 0.007(7)
C13 0.051(9) 0.054(10) 0.028(8) 0.007(8) 0.003(6) 0.004(8)
C14 0.043(8) 0.048(9) 0.045(10) -0.019(8) -0.009(7) 0.005(7)
C15 0.045(9) 0.052(10) 0.062(11) -0.005(9) -0.010(7) -0.009(7)
C16 0.042(8) 0.054(10) 0.050(10) -0.015(8) -0.010(7) -0.003(7)
C17 0.069(11) 0.082(13) 0.096(15) -0.052(12) 0.030(10) 0.005(10)
C21 0.024(7) 0.067(10) 0.031(9) 0.004(7) -0.006(6) -0.001(7)
C22 0.052(9) 0.138(17) 0.025(9) 0.003(10) 0.006(7) 0.029(10)
C23 0.058(11) 0.18(2) 0.029(10) -0.003(12) 0.016(8) 0.019(12)
C24 0.047(9) 0.122(16) 0.038(10) 0.007(10) -0.001(7) 0.019(10)
C25 0.048(9) 0.103(14) 0.026(9) 0.014(9) 0.000(7) 0.009(9)
C26 0.046(8) 0.067(10) 0.025(8) -0.001(8) 0.003(6) 0.010(8)
C27 0.093(15) 0.24(3) 0.056(14) 0.022(17) 0.000(11) 0.063(17)
C31 0.033(7) 0.051(9) 0.031(8) -0.003(8) 0.001(6) -0.001(7)
C32 0.071(10) 0.038(9) 0.048(10) -0.002(8) 0.010(8) -0.005(8)
C33 0.058(9) 0.064(11) 0.036(9) 0.009(9) -0.013(7) 0.005(8)
C34 0.070(10) 0.046(10) 0.042(10) 0.006(8) 0.002(8) 0.013(8)
C35 0.098(12) 0.038(10) 0.056(11) -0.011(8) -0.031(10) -0.005(9)
C36 0.080(11) 0.061(11) 0.038(10) 0.013(9) -0.021(8) -0.003(9)
C37 0.17(2) 0.076(14) 0.089(17) 0.028(13) -0.025(15) 0.056(15)
C41 0.042(7) 0.051(9) 0.011(7) -0.005(6) 0.000(5) 0.002(7)
C42 0.049(9) 0.044(9) 0.050(10) 0.000(8) 0.003(7) -0.013(7)
C43 0.038(8) 0.052(9) 0.045(9) -0.010(8) 0.003(7) 0.008(7)
C44 0.049(9) 0.063(11) 0.024(8) -0.015(8) -0.001(6) 0.011(8)
C45 0.042(8) 0.094(13) 0.020(8) -0.003(8) 0.010(6) -0.008(8)
C46 0.044(8) 0.053(10) 0.049(10) 0.003(8) 0.003(7) -0.007(7)
C47 0.061(11) 0.111(17) 0.052(11) -0.027(11) 0.002(8) 0.023(10)
C51 0.039(7) 0.033(8) 0.030(8) -0.016(6) -0.006(6) 0.002(6)
C52 0.052(9) 0.048(9) 0.034(9) 0.005(7) 0.008(7) -0.007(7)
C53 0.043(8) 0.056(10) 0.040(9) -0.008(8) 0.003(6) 0.004(8)
C54 0.080(11) 0.046(10) 0.030(9) -0.005(8) -0.009(8) 0.004(9)
C55 0.074(10) 0.035(9) 0.049(10) 0.015(8) -0.018(8) 0.002(8)
C56 0.069(10) 0.050(10) 0.034(9) 0.001(8) 0.009(7) -0.022(9)
C57 0.108(16) 0.105(17) 0.102(18) -0.061(15) -0.012(13) 0.033(13)
C61 0.038(7) 0.052(9) 0.013(7) -0.005(6) -0.009(5) -0.003(6)
C62 0.039(8) 0.072(11) 0.030(9) -0.003(8) 0.000(6) 0.002(7)
C63 0.048(8) 0.096(12) 0.008(7) 0.001(8) -0.012(6) -0.001(8)
C64 0.046(9) 0.073(11) 0.034(9) -0.004(8) -0.018(7) -0.002(8)
C65 0.040(8) 0.075(11) 0.060(12) -0.004(9) 0.008(7) -0.015(8)
C66 0.046(8) 0.070(10) 0.012(7) -0.006(7) -0.009(6) -0.008(7)
C67 0.034(8) 0.130(17) 0.068(12) 0.012(12) -0.006(8) -0.010(9)
C71 0.030(7) 0.060(10) 0.020(7) 0.009(7) 0.005(5) 0.004(6)
C72 0.033(7) 0.065(10) 0.026(8) -0.004(7) -0.001(6) 0.000(7)
C73 0.039(8) 0.061(10) 0.026(8) 0.004(7) -0.001(6) 0.001(7)
C74 0.036(8) 0.073(11) 0.045(10) 0.002(8) 0.022(7) 0.010(7)
C75 0.032(7) 0.088(12) 0.040(10) -0.009(9) 0.000(6) 0.010(8)
C76 0.035(7) 0.060(10) 0.033(8) -0.002(7) 0.005(6) -0.006(7)
C77 0.054(11) 0.20(2) 0.080(15) -0.028(16) 0.008(10) 0.002(13)
C81 0.036(7) 0.045(9) 0.012(7) 0.001(6) 0.010(5) 0.002(7)
C82 0.050(8) 0.050(9) 0.013(7) 0.003(7) 0.004(6) -0.008(7)
C83 0.038(8) 0.061(11) 0.047(10) 0.003(8) 0.001(7) 0.004(8)
C84 0.060(10) 0.041(10) 0.055(11) 0.011(8) 0.008(8) 0.019(8)
C85 0.074(11) 0.035(9) 0.051(10) 0.003(8) -0.003(8) -0.005(8)
C86 0.048(8) 0.054(10) 0.034(9) 0.010(8) 0.004(6) -0.001(8)
C87 0.089(14) 0.094(15) 0.14(2) 0.076(15) -0.039(14) 0.009(12)
C91 0.066(10) 0.061(11) 0.037(10) -0.001(9) 0.001(7) -0.007(9)
C92 0.103(15) 0.054(12) 0.14(2) 0.012(12) 0.038(13) 0.046(11)
C93 0.111(19) 0.10(2) 0.15(3) 0.020(19) -0.009(17) 0.019(15)
C94 0.30(5) 0.20(4) 0.27(5) 0.09(4) -0.05(4) 0.11(4)
C95 0.047(9) 0.054(10) 0.052(10) -0.011(8) 0.006(7) -0.004(8)
C96 0.068(12) 0.081(14) 0.14(2) 0.001(14) 0.008(12) 0.042(11)
C97 0.044(9) 0.040(9) 0.062(11) 0.014(8) 0.004(7) 0.009(7)
C98 0.033(9) 0.088(14) 0.149(19) -0.017(13) 0.014(10) 0.025(9)
C201 0.031(7) 0.043(9) 0.018(7) 0.010(7) 0.000(5) -0.003(7)
C202 0.036(7) 0.055(9) 0.021(8) -0.010(7) 0.000(6) -0.011(6)
C203 0.055(9) 0.044(9) 0.025(8) -0.012(7) 0.017(7) -0.004(7)
C204 0.029(7) 0.076(11) 0.034(9) -0.011(8) 0.015(6) -0.013(7)
C205 0.034(7) 0.040(8) 0.018(7) -0.010(6) -0.013(5) -0.005(6)
C206 0.063(9) 0.058(10) 0.010(7) -0.003(7) 0.007(6) -0.006(8)
C207 0.041(8) 0.048(9) 0.034(9) -0.012(7) 0.001(6) -0.016(7)
C208 0.048(8) 0.047(9) 0.008(7) 0.002(6) 0.010(6) -0.009(7)
C211 0.055(9) 0.046(9) 0.010(7) 0.005(7) -0.005(6) -0.015(8)
C212 0.035(7) 0.050(9) 0.025(8) 0.002(7) 0.007(6) -0.013(7)
C213 0.056(9) 0.056(9) 0.026(9) -0.005(7) -0.003(7) -0.028(8)
C214 0.064(9) 0.067(10) 0.017(8) 0.000(7) 0.005(7) -0.012(9)
C215 0.032(7) 0.046(8) 0.028(8) -0.001(7) 0.008(6) -0.013(6)
C216 0.047(8) 0.080(12) 0.027(9) 0.009(8) 0.000(6) -0.035(8)
C217 0.076(10) 0.083(12) 0.009(8) -0.004(8) -0.012(7) -0.034(9)
C218 0.029(7) 0.067(10) 0.016(7) 0.013(7) -0.003(6) -0.007(7)
F1 0.053(5) 0.095(7) 0.047(5) -0.035(5) 0.017(4) -0.015(5)
F2 0.047(5) 0.109(8) 0.067(6) -0.040(6) 0.017(4) -0.026(5)
F3 0.059(5) 0.093(7) 0.029(5) -0.024(5) 0.019(4) -0.025(5)
F4 0.045(5) 0.082(6) 0.045(5) -0.020(5) 0.014(4) -0.027(4)
F5 0.119(8) 0.130(9) 0.030(5) 0.007(6) -0.005(5) -0.086(7)
F6 0.152(9) 0.125(9) 0.018(5) 0.007(5) 0.002(5) -0.085(8)
F7 0.153(10) 0.193(13) 0.030(6) 0.002(7) -0.003(6) -0.117(10)
F8 0.134(9) 0.167(11) 0.036(6) 0.005(7) -0.005(5) -0.110(9)
Cl1 0.108(4) 0.158(6) 0.135(6) -0.028(5) 0.025(4) -0.029(4)
Cl2 0.100(5) 0.126(6) 0.302(12) -0.013(7) -0.041(6) 0.003(4)

loop_
_atom_type_symbol
_atom_type_description
_atom_type_scat_dispersion_real
_atom_type_scat_dispersion_imag
_atom_type_scat_source
C C 0.0033 0.0016 'International Tables Vol C Tables 4.2.6.8 and 6.1.1.4'
H H 0.0000 0.0000 'International Tables Vol C Tables 4.2.6.8 and 6.1.1.4'
N N 0.0061 0.0033 'International Tables Vol C Tables 4.2.6.8 and 6.1.1.4'
O O 0.0106 0.0060 'International Tables Vol C Tables 4.2.6.8 and 6.1.1.4'
F F 0.0171 0.0103 'International Tables Vol C Tables 4.2.6.8 and 6.1.1.4'
Rh Rh -1.1178 0.9187 'International Tables Vol C Tables 4.2.6.8 and 6.1.1.4'
Cl Cl 0.1484 0.1585 'International Tables Vol C Tables 4.2.6.8 and 6.1.1.4'

loop_
_geom_angle_atom_site_label_1
_geom_angle_atom_site_label_2
_geom_angle_atom_site_label_3
_geom_angle
_geom_angle_site_symmetry_1
_geom_angle_site_symmetry_3
_geom_angle_publ_flag
N3 Rh1 N1 90.9(4) . . ?
N3 Rh1 O203 175.7(4) . . ?
N1 Rh1 O203 89.0(3) . . ?
N3 Rh1 O201 89.5(4) . . ?
N1 Rh1 O201 174.2(4) . . ?
O203 Rh1 O201 90.2(3) . . ?
N3 Rh1 N9 94.8(4) . . ?
N1 Rh1 N9 97.7(4) . . ?
O203 Rh1 N9 89.5(4) . . ?
O201 Rh1 N9 88.1(4) . . ?
N3 Rh1 Rh2 88.0(3) . . ?
N1 Rh1 Rh2 87.3(3) . . ?
O203 Rh1 Rh2 87.7(2) . . ?
O201 Rh1 Rh2 86.9(2) . . ?
N9 Rh1 Rh2 174.3(3) . . ?
N4 Rh2 N2 90.0(4) . . ?
N4 Rh2 O204 174.8(4) . . ?
N2 Rh2 O204 89.1(4) . . ?
N4 Rh2 O202 89.8(4) . . ?
N2 Rh2 O202 176.5(4) . . ?
O204 Rh2 O202 90.8(3) . . ?
N4 Rh2 N10 103.7(5) . . ?
N2 Rh2 N10 94.2(5) . . ?
O204 Rh2 N10 81.6(5) . . ?
O202 Rh2 N10 89.3(5) . . ?
N4 Rh2 Rh1 88.1(3) . . ?
N2 Rh2 Rh1 89.0(3) . . ?
O204 Rh2 Rh1 86.8(2) . . ?
O202 Rh2 Rh1 87.5(3) . . ?
N10 Rh2 Rh1 167.9(4) . . ?
N7 Rh3 N5 92.0(4) . . ?
N7 Rh3 O205 88.2(4) . . ?
N5 Rh3 O205 176.2(3) . . ?
N7 Rh3 O207 174.2(4) . . ?
N5 Rh3 O207 89.1(4) . . ?
O205 Rh3 O207 90.2(3) . . ?
N7 Rh3 N11 98.8(4) . . ?
N5 Rh3 N11 94.6(4) . . ?
O205 Rh3 N11 89.1(4) . . ?
O207 Rh3 N11 86.7(4) . . ?
N7 Rh3 Rh4 87.1(3) . . ?
N5 Rh3 Rh4 88.8(3) . . ?
O205 Rh3 Rh4 87.4(2) . . ?
O207 Rh3 Rh4 87.2(2) . . ?
N11 Rh3 Rh4 173.0(3) . . ?
N6 Rh4 N8 92.5(4) . . ?
N6 Rh4 O208 88.0(4) . . ?
N8 Rh4 O208 176.2(4) . . ?
N6 Rh4 O206 174.6(3) . . ?
N8 Rh4 O206 88.2(4) . . ?
O208 Rh4 O206 90.9(3) . . ?
N6 Rh4 N12 96.2(4) . . ?
N8 Rh4 N12 97.8(4) . . ?
O208 Rh4 N12 85.9(4) . . ?
O206 Rh4 N12 89.0(3) . . ?
N6 Rh4 Rh3 87.8(3) . . ?
N8 Rh4 Rh3 89.5(3) . . ?
O208 Rh4 Rh3 86.8(2) . . ?
O206 Rh4 Rh3 86.9(2) . . ?
N12 Rh4 Rh3 171.6(3) . . ?
C1 N1 C11 117.5(11) . . ?
C1 N1 Rh1 117.9(8) . . ?
C11 N1 Rh1 124.6(8) . . ?
C1 N2 C21 119.1(11) . . ?
C1 N2 Rh2 117.5(8) . . ?
C21 N2 Rh2 121.6(9) . . ?
C2 N3 C31 120.7(11) . . ?
C2 N3 Rh1 119.7(8) . . ?
C31 N3 Rh1 119.5(8) . . ?
C2 N4 C41 118.2(11) . . ?
C2 N4 Rh2 118.9(8) . . ?
C41 N4 Rh2 122.9(8) . . ?
C3 N5 C51 119.1(11) . . ?
C3 N5 Rh3 117.7(8) . . ?
C51 N5 Rh3 121.2(8) . . ?
C3 N6 C61 114.3(10) . . ?
C3 N6 Rh4 120.3(7) . . ?
C61 N6 Rh4 125.4(8) . . ?
C4 N7 C71 115.6(10) . . ?
C4 N7 Rh3 121.1(8) . . ?
C71 N7 Rh3 122.8(8) . . ?
C4 N8 C81 116.8(10) . . ?
C4 N8 Rh4 118.5(8) . . ?
C81 N8 Rh4 124.2(8) . . ?
C91 N9 Rh1 164.4(12) . . ?
C93 N10 Rh2 155(2) . . ?
C95 N11 Rh3 172.4(11) . . ?
C97 N12 Rh4 165.0(12) . . ?
C14 O1 C17 117.7(11) . . ?
C24 O2 C27 117.4(14) . . ?
C34 O3 C37 117.0(15) . . ?
C44 O4 C47 117.0(12) . . ?
C54 O5 C57 114.3(14) . . ?
C64 O6 C67 117.0(12) . . ?
C74 O7 C77 118.1(13) . . ?
C84 O8 C87 117.1(13) . . ?
C201 O201 Rh1 117.0(8) . . ?
C201 O202 Rh2 117.2(8) . . ?
C211 O203 Rh1 116.9(8) . . ?
C211 O204 Rh2 118.0(8) . . ?
C208 O205 Rh3 120.1(8) . . ?
C208 O206 Rh4 118.2(8) . . ?
C218 O207 Rh3 118.3(8) . . ?
C218 O208 Rh4 119.6(7) . . ?
N2 C1 N1 127.4(12) . . ?
N4 C2 N3 124.8(11) . . ?
N5 C3 N6 124.9(11) . . ?
N7 C4 N8 123.5(12) . . ?
C12 C11 C16 117.4(13) . . ?
C12 C11 N1 120.6(12) . . ?
C16 C11 N1 122.0(12) . . ?
C11 C12 C13 120.6(13) . . ?
C14 C13 C12 120.6(13) . . ?
O1 C14 C13 124.9(13) . . ?
O1 C14 C15 115.8(13) . . ?
C13 C14 C15 119.3(13) . . ?
C16 C15 C14 120.9(13) . . ?
C15 C16 C11 121.2(13) . . ?
C26 C21 C22 119.3(12) . . ?
C26 C21 N2 123.0(11) . . ?
C22 C21 N2 117.6(12) . . ?
C23 C22 C21 118.8(14) . . ?
C22 C23 C24 122.4(14) . . ?
O2 C24 C23 116.1(14) . . ?
O2 C24 C25 126.8(15) . . ?
C23 C24 C25 117.0(14) . . ?
C26 C25 C24 120.1(14) . . ?
C21 C26 C25 122.3(13) . . ?
C36 C31 C32 118.9(14) . . ?
C36 C31 N3 122.2(12) . . ?
C32 C31 N3 118.6(13) . . ?
C31 C32 C33 120.9(14) . . ?
C34 C33 C32 117.9(14) . . ?
C33 C34 O3 123.5(14) . . ?
C33 C34 C35 120.3(14) . . ?
O3 C34 C35 116.1(15) . . ?
C36 C35 C34 121.2(15) . . ?
C31 C36 C35 120.6(14) . . ?
C42 C41 C46 117.4(12) . . ?
C42 C41 N4 121.1(12) . . ?
C46 C41 N4 121.4(12) . . ?
C41 C42 C43 124.0(13) . . ?
C42 C43 C44 117.9(13) . . ?
C45 C44 O4 117.5(13) . . ?
C45 C44 C43 118.8(12) . . ?
O4 C44 C43 123.5(14) . . ?
C46 C45 C44 122.9(14) . . ?
C45 C46 C41 118.7(14) . . ?
N5 C51 C56 123.5(12) . . ?
N5 C51 C52 119.8(12) . . ?
C56 C51 C52 116.6(12) . . ?
C53 C52 C51 121.8(13) . . ?
C54 C53 C52 120.5(13) . . ?
O5 C54 C53 125.7(14) . . ?
O5 C54 C55 116.0(14) . . ?
C53 C54 C55 118.1(14) . . ?
C56 C55 C54 122.0(14) . . ?
C55 C56 C51 120.8(13) . . ?
C62 C61 C66 118.1(11) . . ?
C62 C61 N6 121.8(11) . . ?
C66 C61 N6 120.1(11) . . ?
C61 C62 C63 122.2(12) . . ?
C62 C63 C64 119.6(12) . . ?
O6 C64 C65 123.6(13) . . ?
O6 C64 C63 116.9(13) . . ?
C65 C64 C63 119.6(12) . . ?
C64 C65 C66 120.3(13) . . ?
C65 C66 C61 120.2(12) . . ?
C72 C71 C76 118.3(11) . . ?
C72 C71 N7 121.6(10) . . ?
C76 C71 N7 120.0(11) . . ?
C71 C72 C73 120.6(11) . . ?
C74 C73 C72 119.2(12) . . ?
C75 C74 O7 125.4(13) . . ?
C75 C74 C73 120.8(12) . . ?
O7 C74 C73 113.8(13) . . ?
C74 C75 C76 118.9(13) . . ?
C75 C76 C71 122.1(13) . . ?
C82 C81 C86 117.2(12) . . ?
C82 C81 N8 120.8(12) . . ?
C86 C81 N8 122.0(11) . . ?
C83 C82 C81 121.1(13) . . ?
C84 C83 C82 120.6(13) . . ?
O8 C84 C83 123.4(14) . . ?
O8 C84 C85 116.9(14) . . ?
C83 C84 C85 119.8(14) . . ?
C84 C85 C86 119.0(14) . . ?
C81 C86 C85 122.1(13) . . ?
N9 C91 C92 176.7(18) . . ?
N10 C93 C94 174(3) . . ?
N11 C95 C96 176.2(17) . . ?
N12 C97 C98 176.3(16) . . ?
O201 C201 O202 130.7(12) . . ?
O201 C201 C202 117.1(11) . . ?
O202 C201 C202 112.1(12) . . ?
C203 C202 C207 115.5(11) . 3_575 ?
C203 C202 C201 122.6(11) . . ?
C207 C202 C201 121.9(11) 3_575 . ?
F1 C203 C204 117.7(11) . 3_575 ?
F1 C203 C202 119.3(12) . . ?
C204 C203 C202 122.8(11) 3_575 . ?
F2 C204 C203 119.2(11) . 3_575 ?
F2 C204 C205 118.5(12) . . ?
C203 C204 C205 122.1(11) 3_575 . ?
C204 C205 C206 113.6(11) . . ?
C204 C205 C208 125.2(11) . . ?
C206 C205 C208 120.8(11) . . ?
C207 C206 F3 118.3(12) . . ?
C207 C206 C205 124.6(11) . . ?
F3 C206 C205 117.0(11) . . ?
C206 C207 F4 120.5(12) . . ?
C206 C207 C202 121.2(12) . 3_575 ?
F4 C207 C202 118.3(11) . 3_575 ?
O205 C208 O206 127.0(12) . . ?
O205 C208 C205 115.8(11) . . ?
O206 C208 C205 117.2(12) . . ?
O204 C211 O203 129.6(11) . . ?
O204 C211 C212 115.9(12) . . ?
O203 C211 C212 114.5(12) . . ?
C217 C212 C213 117.1(12) . . ?
C217 C212 C211 119.3(12) . . ?
C213 C212 C211 123.4(11) . . ?
F5 C213 C212 117.9(12) . . ?
F5 C213 C214 121.0(12) . . ?
C212 C213 C214 121.1(12) . . ?
F6 C214 C215 119.6(12) . . ?
F6 C214 C213 118.3(13) . . ?
C215 C214 C213 122.0(13) . . ?
C216 C215 C214 117.8(12) . . ?
C216 C215 C218 121.2(12) . . ?
C214 C215 C218 120.5(12) . . ?
C215 C216 F8 120.5(12) . . ?
C215 C216 C217 120.7(13) . . ?
F8 C216 C217 118.7(12) . . ?
F7 C217 C212 121.7(12) . . ?
F7 C217 C216 117.1(12) . . ?
C212 C217 C216 121.2(12) . . ?
O208 C218 O207 127.9(12) . . ?
O208 C218 C215 114.9(11) . . ?
O207 C218 C215 117.1(12) . . ?
Cl1 C1S Cl2 103.9(13) . . ?
Cl4 C2S Cl3 115(2) . . ?

loop_
_geom_bond_atom_site_label_1
_geom_bond_atom_site_label_2
_geom_bond_distance
_geom_bond_site_symmetry_2
_geom_bond_publ_flag
Rh1 N3 1.992(10) . y
Rh1 N1 2.044(10) . y
Rh1 O203 2.078(8) . y
Rh1 O201 2.109(8) . y
Rh1 N9 2.193(13) . y
Rh1 Rh2 2.4462(14) . y
Rh2 N4 2.021(10) . y
Rh2 N2 2.031(10) . y
Rh2 O204 2.084(8) . y
Rh2 O202 2.085(8) . y
Rh2 N10 2.252(17) . y
Rh3 N7 2.023(9) . y
Rh3 N5 2.045(10) . y
Rh3 O205 2.072(9) . y
Rh3 O207 2.080(8) . y
Rh3 N11 2.240(12) . y
Rh3 Rh4 2.4590(13) . y
Rh4 N6 2.012(10) . y
Rh4 N8 2.016(10) . y
Rh4 O208 2.063(8) . y
Rh4 O206 2.109(8) . y
Rh4 N12 2.247(12) . y
N1 C1 1.320(15) . ?
N1 C11 1.408(16) . ?
N2 C1 1.272(15) . ?
N2 C21 1.417(15) . ?
N3 C2 1.322(15) . ?
N3 C31 1.419(16) . ?
N4 C2 1.292(16) . ?
N4 C41 1.431(14) . ?
N5 C3 1.313(14) . ?
N5 C51 1.391(15) . ?
N6 C3 1.329(14) . ?
N6 C61 1.421(14) . ?
N7 C4 1.317(16) . ?
N7 C71 1.437(14) . ?
N8 C4 1.341(15) . ?
N8 C81 1.394(15) . ?
N9 C91 1.154(18) . ?
N10 C93 1.10(2) . ?
N11 C95 1.140(16) . ?
N12 C97 1.106(15) . ?
O1 C14 1.352(16) . ?
O1 C17 1.406(16) . ?
O2 C24 1.336(17) . ?
O2 C27 1.41(2) . ?
O3 C34 1.365(17) . ?
O3 C37 1.39(2) . ?
O4 C44 1.374(15) . ?
O4 C47 1.409(19) . ?
O5 C54 1.357(17) . ?
O5 C57 1.45(2) . ?
O6 C64 1.362(15) . ?
O6 C67 1.440(17) . ?
O7 C74 1.375(15) . ?
O7 C77 1.408(19) . ?
O8 C84 1.368(17) . ?
O8 C87 1.43(2) . ?
O201 C201 1.231(15) . ?
O202 C201 1.245(14) . ?
O203 C211 1.249(15) . ?
O204 C211 1.247(15) . ?
O205 C208 1.249(15) . ?
O206 C208 1.274(15) . ?
O207 C218 1.251(14) . ?
O208 C218 1.249(15) . ?
C11 C12 1.390(17) . ?
C11 C16 1.408(18) . ?
C12 C13 1.395(18) . ?
C13 C14 1.370(18) . ?
C14 C15 1.377(18) . ?
C15 C16 1.363(19) . ?
C21 C26 1.350(18) . ?
C21 C22 1.395(18) . ?
C22 C23 1.37(2) . ?
C23 C24 1.40(2) . ?
C24 C25 1.40(2) . ?
C25 C26 1.371(19) . ?
C31 C36 1.346(19) . ?
C31 C32 1.382(19) . ?
C32 C33 1.415(19) . ?
C33 C34 1.35(2) . ?
C34 C35 1.38(2) . ?
C35 C36 1.36(2) . ?
C41 C42 1.354(18) . ?
C41 C46 1.414(17) . ?
C42 C43 1.375(18) . ?
C43 C44 1.388(18) . ?
C44 C45 1.37(2) . ?
C45 C46 1.358(19) . ?
C51 C56 1.403(18) . ?
C51 C52 1.414(17) . ?
C52 C53 1.381(18) . ?
C53 C54 1.38(2) . ?
C54 C55 1.39(2) . ?
C55 C56 1.37(2) . ?
C61 C62 1.357(17) . ?
C61 C66 1.402(17) . ?
C62 C63 1.385(17) . ?
C63 C64 1.388(19) . ?
C64 C65 1.37(2) . ?
C65 C66 1.400(18) . ?
C71 C72 1.372(17) . ?
C71 C76 1.379(17) . ?
C72 C73 1.397(17) . ?
C73 C74 1.377(18) . ?
C74 C75 1.368(19) . ?
C75 C76 1.372(17) . ?
C81 C82 1.386(17) . ?
C81 C86 1.386(18) . ?
C82 C83 1.378(18) . ?
C83 C84 1.37(2) . ?
C84 C85 1.38(2) . ?
C85 C86 1.386(19) . ?
C91 C92 1.48(2) . ?
C93 C94 1.63(4) . ?
C95 C96 1.47(2) . ?
C97 C98 1.47(2) . ?
C201 C202 1.528(17) . ?
C202 C203 1.378(17) . ?
C202 C207 1.393(17) 3_575 ?
C203 F1 1.353(14) . ?
C203 C204 1.369(18) 3_575 ?
C204 F2 1.329(13) . ?
C204 C203 1.369(18) 3_575 ?
C204 C205 1.384(17) . ?
C205 C206 1.404(17) . ?
C205 C208 1.491(16) . ?
C206 C207 1.330(18) . ?
C206 F3 1.380(14) . ?
C207 F4 1.336(13) . ?
C207 C202 1.393(17) 3_575 ?
C211 C212 1.531(17) . ?
C212 C217 1.348(18) . ?
C212 C213 1.358(17) . ?
C213 F5 1.335(15) . ?
C213 C214 1.373(18) . ?
C214 F6 1.343(15) . ?
C214 C215 1.358(18) . ?
C215 C216 1.324(18) . ?
C215 C218 1.528(17) . ?
C216 F8 1.353(15) . ?
C216 C217 1.420(19) . ?
C217 F7 1.340(15) . ?
C1S Cl1 1.72(2) . ?
C1S Cl2 1.83(2) . ?
C2S Cl4 1.71(4) . ?
C2S Cl3 1.74(3) . ?
